data_7701240
loop_
_publ_author_name
'Wei, Yun'
'Song, Lulu'
'Jiang, Ling'
'Huang, Zeming'
'Wang, Shaowu'
'Yuan, Qingbing'
'Mu, Xiaolong'
'Zhu, Xiancui'
'Zhou, Shuangliu'

_publ_section_title
;
 Aluminum complexes with Schiff base bridged bis(indolyl) ligands:
 synthesis, structure, and catalytic activity for polymerization of
 rac-lactide.
;
_journal_issue 40
_journal_name_full 'Dalton transactions (Cambridge, England : 2003)'
_journal_page_first 15290
_journal_page_last 15299
_journal_paper_doi 10.1039/c9dt02724f
_journal_volume 48
_journal_year 2019
_chemical_formula_sum 'C25 H27 Al N4'
_chemical_formula_weight 410.48
_space_group_crystal_system orthorhombic
_space_group_IT_number 61
_space_group_name_Hall '-P 2ac 2ab'
_space_group_name_H-M_alt 'P b c a'
_symmetry_space_group_name_Hall '-P 2ac 2ab'
_symmetry_space_group_name_H-M 'P b c a'
_atom_sites_solution_hydrogens geom
_audit_creation_method SHELXL-2018/1
_audit_update_record
;
2019-02-12 deposited with the CCDC.    2019-09-23 downloaded from the CCDC.
;
_cell_angle_alpha 90
_cell_angle_beta 90
_cell_angle_gamma 90
_cell_formula_units_Z 8
_cell_length_a 19.113(5)
_cell_length_b 12.042(3)
_cell_length_c 19.188(5)
_cell_measurement_reflns_used 5931
_cell_measurement_temperature 293(2)
_cell_measurement_theta_max 27.29
_cell_measurement_theta_min 2.26
_cell_volume 4416(2)
_computing_cell_refinement 'Bruker SMART'
_computing_data_collection 'Bruker SMART'
_computing_data_reduction 'Bruker SAINT'
_computing_molecular_graphics 'Bruker SHELXTL'
_computing_publication_material 'Bruker SHELXTL'
_computing_structure_refinement 'SHELXL-2018/1 (Sheldrick, 2018)'
_computing_structure_solution 'Bruker SHELXTL'
_diffrn_ambient_temperature 293(2)
_diffrn_measured_fraction_theta_full 0.999
_diffrn_measured_fraction_theta_max 0.999
_diffrn_measurement_device_type 'CCD area detector'
_diffrn_radiation_type MoK\a
_diffrn_radiation_wavelength 0.71073
_diffrn_reflns_av_R_equivalents 0.1643
_diffrn_reflns_av_unetI/netI 0.0879
_diffrn_reflns_Laue_measured_fraction_full 0.999
_diffrn_reflns_Laue_measured_fraction_max 0.999
_diffrn_reflns_limit_h_max 22
_diffrn_reflns_limit_h_min -22
_diffrn_reflns_limit_k_max 14
_diffrn_reflns_limit_k_min -14
_diffrn_reflns_limit_l_max 22
_diffrn_reflns_limit_l_min -22
_diffrn_reflns_number 38619
_diffrn_reflns_point_group_measured_fraction_full 0.999
_diffrn_reflns_point_group_measured_fraction_max 0.999
_diffrn_reflns_theta_full 25.025
_diffrn_reflns_theta_max 25.025
_diffrn_reflns_theta_min 2.123
_exptl_absorpt_coefficient_mu 0.111
_exptl_crystal_colour yellow
_exptl_crystal_density_diffrn 1.235
_exptl_crystal_description block
_exptl_crystal_F_000 1744
_exptl_crystal_size_max 0.210
_exptl_crystal_size_mid 0.190
_exptl_crystal_size_min 0.180
_refine_diff_density_max 0.587
_refine_diff_density_min -0.364
_refine_diff_density_rms 0.060
_refine_ls_extinction_method none
_refine_ls_goodness_of_fit_ref 1.040
_refine_ls_hydrogen_treatment constr
_refine_ls_matrix_type full
_refine_ls_number_parameters 274
_refine_ls_number_reflns 3896
_refine_ls_number_restraints 6
_refine_ls_restrained_S_all 1.040
_refine_ls_R_factor_all 0.1861
_refine_ls_R_factor_gt 0.1013
_refine_ls_shift/su_max 0.000
_refine_ls_shift/su_mean 0.000
_refine_ls_structure_factor_coef Fsqd
_refine_ls_weighting_details 'w=1/[\s^2^(Fo^2^)+(0.0400P)^2^+16.9947P] where P=(Fo^2^+2Fc^2^)/3'
_refine_ls_weighting_scheme calc
_refine_ls_wR_factor_gt 0.1845
_refine_ls_wR_factor_ref 0.2237
_reflns_Friedel_coverage 0.000
_reflns_number_gt 2065
_reflns_number_total 3896
_reflns_threshold_expression 'I > 2\s(I)'
_cod_data_source_file c9dt02724f2.cif
_cod_data_source_block x
_cod_depositor_comments 'Adding full bibliography for 7701238--7701244.cif.'
_cod_original_cell_volume 4416.2(19)
_cod_database_code 7701240
_shelx_shelxl_version_number 2018/1
_shelx_space_group_comment
;
The symmetry employed for this shelxl refinement is uniquely defined
by the following loop, which should always be used as a source of
symmetry information in preference to the above space-group names.
They are only intended as comments.
;
_shelx_estimated_absorpt_t_min 0.977
_shelx_estimated_absorpt_t_max 0.980

loop_
_space_group_symop_operation_xyz
'x, y, z'
'-x+1/2, -y, z+1/2'
'-x, y+1/2, -z+1/2'
'x+1/2, -y+1/2, -z'
'-x, -y, -z'
'x-1/2, y, -z-1/2'
'x, -y-1/2, z-1/2'
'-x-1/2, y-1/2, z'

loop_
_atom_site_label
_atom_site_type_symbol
_atom_site_fract_x
_atom_site_fract_y
_atom_site_fract_z
_atom_site_U_iso_or_equiv
_atom_site_adp_type
_atom_site_occupancy
_atom_site_site_symmetry_order
_atom_site_calc_flag
_atom_site_refinement_flags_posn
_atom_site_refinement_flags_adp
Al1 Al 0.37071(8) 0.49181(15) 0.11620(9) 0.0437(5) Uani 1 1 d . .
C1 C 0.3117(3) 0.4644(6) 0.1984(3) 0.0629(19) Uani 1 1 d . .
H1A H 0.289829 0.392679 0.190985 0.076 Uiso 1 1 calc R U
H1B H 0.343523 0.455120 0.237404 0.076 Uiso 1 1 calc R U
C2 C 0.3538(3) 0.3241(5) -0.0083(3) 0.0425(14) Uani 1 1 d . .
C3 C 0.3954(3) 0.2323(5) 0.0057(3) 0.0520(16) Uani 1 1 d . .
H3 H 0.420809 0.227701 0.046981 0.062 Uiso 1 1 calc R U
C4 C 0.3983(3) 0.1479(5) -0.0430(4) 0.0604(18) Uani 1 1 d . .
H4 H 0.426478 0.086373 -0.034487 0.072 Uiso 1 1 calc R U
C5 C 0.3600(4) 0.1530(6) -0.1046(3) 0.0624(18) Uani 1 1 d . .
H5 H 0.363078 0.094866 -0.136400 0.075 Uiso 1 1 calc R U
C6 C 0.3185(3) 0.2407(6) -0.1190(3) 0.0600(17) Uani 1 1 d . .
H6 H 0.293606 0.243758 -0.160661 0.072 Uiso 1 1 calc R U
C7 C 0.3134(3) 0.3265(5) -0.0708(3) 0.0491(15) Uani 1 1 d . .
C8 C 0.2768(3) 0.4277(5) -0.0689(3) 0.0536(16) Uani 1 1 d . .
H8 H 0.245785 0.453811 -0.102388 0.064 Uiso 1 1 calc R U
C9 C 0.2952(3) 0.4804(5) -0.0088(3) 0.0452(14) Uani 1 1 d . .
C10 C 0.2812(3) 0.5878(5) 0.0165(3) 0.0529(16) Uani 1 1 d . .
H10 H 0.250814 0.635614 -0.006635 0.064 Uiso 1 1 calc R U
C11 C 0.4684(3) 0.2974(5) 0.1624(3) 0.0507(16) Uani 1 1 d . .
C12 C 0.4251(4) 0.2127(6) 0.1848(3) 0.0677(19) Uani 1 1 d . .
H12 H 0.376759 0.221867 0.185217 0.081 Uiso 1 1 calc R U
C13 C 0.4545(5) 0.1155(6) 0.2063(4) 0.084(2) Uani 1 1 d . .
H13 H 0.425841 0.058367 0.222049 0.100 Uiso 1 1 calc R U
C14 C 0.5264(6) 0.0999(7) 0.2051(4) 0.089(3) Uani 1 1 d . .
H14 H 0.545046 0.031668 0.218221 0.107 Uiso 1 1 calc R U
C15 C 0.5702(4) 0.1834(7) 0.1849(4) 0.080(2) Uani 1 1 d . .
H15 H 0.618323 0.172192 0.184987 0.097 Uiso 1 1 calc R U
C16 C 0.5427(3) 0.2863(6) 0.1641(3) 0.0606(18) Uani 1 1 d . .
C17 C 0.5705(3) 0.3883(6) 0.1432(3) 0.068(2) Uani 1 1 d . .
H17 H 0.617483 0.407459 0.139975 0.082 Uiso 1 1 calc R U
C18 C 0.5137(3) 0.4545(5) 0.1283(3) 0.0507(16) Uani 1 1 d . .
C19 C 0.5074(3) 0.5701(6) 0.1165(3) 0.0618(18) Uani 1 1 d . .
H19 H 0.546521 0.614803 0.109950 0.074 Uiso 1 1 calc R U
C20 C 0.2551(4) 0.5402(7) 0.2232(4) 0.096(3) Uani 1 1 d . U
H20A H 0.275640 0.606009 0.242691 0.145 Uiso 1 1 calc R U
H20B H 0.227780 0.503196 0.258156 0.145 Uiso 1 1 calc R U
H20C H 0.225627 0.560089 0.184701 0.145 Uiso 1 1 calc R U
C21 C 0.3104(3) 0.7315(5) 0.0939(4) 0.0624(18) Uani 1 1 d . .
H21A H 0.298619 0.736097 0.142977 0.075 Uiso 1 1 calc R U
H21B H 0.274890 0.771241 0.067756 0.075 Uiso 1 1 calc R U
C22 C 0.3819(4) 0.7851(5) 0.0814(3) 0.0541(16) Uani 1 1 d . .
C23 C 0.4373(4) 0.7331(6) 0.1251(4) 0.073(2) Uani 1 1 d . .
H23A H 0.426779 0.747623 0.173673 0.088 Uiso 1 1 calc R U
H23B H 0.481598 0.768498 0.114513 0.088 Uiso 1 1 calc R U
C24 C 0.3998(4) 0.7774(7) 0.0036(4) 0.091(3) Uani 1 1 d . .
H24A H 0.439008 0.824531 -0.006409 0.137 Uiso 1 1 calc R U
H24B H 0.360184 0.800902 -0.023454 0.137 Uiso 1 1 calc R U
H24C H 0.411244 0.702058 -0.007957 0.137 Uiso 1 1 calc R U
C25 C 0.3769(5) 0.9076(6) 0.0998(5) 0.104(3) Uani 1 1 d . .
H25A H 0.367389 0.915290 0.148674 0.157 Uiso 1 1 calc R U
H25B H 0.339906 0.941234 0.073438 0.157 Uiso 1 1 calc R U
H25C H 0.420429 0.943502 0.088922 0.157 Uiso 1 1 calc R U
N1 N 0.3423(2) 0.4189(4) 0.0299(2) 0.0392(11) Uani 1 1 d . .
N2 N 0.3117(2) 0.6166(4) 0.0723(3) 0.0495(13) Uani 1 1 d . .
N3 N 0.4452(3) 0.6102(4) 0.1153(3) 0.0576(14) Uani 1 1 d . .
N4 N 0.4513(2) 0.4002(4) 0.1387(3) 0.0504(13) Uani 1 1 d . .

loop_
_atom_site_aniso_label
_atom_site_aniso_U_11
_atom_site_aniso_U_22
_atom_site_aniso_U_33
_atom_site_aniso_U_23
_atom_site_aniso_U_13
_atom_site_aniso_U_12
Al1 0.0346(9) 0.0484(10) 0.0481(10) -0.0010(9) -0.0025(8) -0.0049(9)
C1 0.047(4) 0.085(5) 0.056(4) -0.004(4) 0.001(3) -0.004(4)
C2 0.037(3) 0.045(3) 0.046(3) 0.000(3) 0.006(3) -0.009(3)
C3 0.049(4) 0.051(4) 0.055(4) 0.001(3) -0.002(3) 0.005(3)
C4 0.058(4) 0.049(4) 0.073(5) -0.005(4) 0.012(4) 0.004(3)
C5 0.068(5) 0.068(5) 0.051(4) -0.017(4) 0.010(4) -0.012(4)
C6 0.063(4) 0.071(5) 0.046(4) -0.001(4) -0.001(3) -0.014(4)
C7 0.051(4) 0.056(4) 0.041(3) -0.003(3) 0.003(3) -0.009(3)
C8 0.050(4) 0.053(4) 0.058(4) 0.012(3) -0.012(3) -0.005(3)
C9 0.039(3) 0.053(4) 0.043(3) 0.004(3) -0.006(3) 0.000(3)
C10 0.045(4) 0.052(4) 0.062(4) 0.000(3) -0.007(3) 0.007(3)
C11 0.054(4) 0.058(4) 0.040(3) -0.005(3) -0.015(3) 0.008(3)
C12 0.073(5) 0.061(4) 0.068(5) 0.009(4) -0.017(4) -0.003(4)
C13 0.117(7) 0.067(5) 0.067(5) 0.005(4) -0.020(5) 0.009(5)
C14 0.140(9) 0.068(6) 0.059(5) -0.005(4) -0.028(5) 0.043(6)
C15 0.074(5) 0.104(7) 0.063(5) -0.010(5) -0.015(4) 0.040(5)
C16 0.058(4) 0.073(5) 0.050(4) -0.006(4) -0.012(3) 0.027(4)
C17 0.044(4) 0.096(6) 0.065(5) -0.007(4) -0.001(3) 0.014(4)
C18 0.044(4) 0.065(4) 0.043(4) -0.002(3) 0.001(3) 0.001(3)
C19 0.045(4) 0.075(5) 0.065(4) 0.009(4) 0.002(3) -0.017(4)
C20 0.068(5) 0.139(8) 0.082(5) -0.019(5) 0.024(4) -0.013(5)
C21 0.062(4) 0.052(4) 0.073(5) -0.006(4) 0.005(4) 0.001(4)
C22 0.072(5) 0.041(4) 0.049(4) -0.003(3) 0.000(3) -0.003(3)
C23 0.071(5) 0.071(5) 0.077(5) 0.007(4) -0.008(4) -0.022(4)
C24 0.092(6) 0.100(6) 0.083(6) 0.012(5) -0.006(5) -0.013(5)
C25 0.113(7) 0.058(5) 0.142(8) -0.010(5) -0.003(6) -0.008(5)
N1 0.032(2) 0.039(3) 0.046(3) -0.001(2) -0.002(2) -0.001(2)
N2 0.044(3) 0.044(3) 0.060(3) -0.008(3) 0.002(3) 0.004(2)
N3 0.040(3) 0.054(3) 0.079(4) 0.006(3) -0.005(3) -0.008(3)
N4 0.040(3) 0.051(3) 0.060(3) 0.005(3) -0.009(2) -0.003(3)

loop_
_atom_type_symbol
_atom_type_description
_atom_type_scat_dispersion_real
_atom_type_scat_dispersion_imag
_atom_type_scat_source
C C 0.0033 0.0016 'International Tables Vol C Tables 4.2.6.8 and 6.1.1.4'
H H 0.0000 0.0000 'International Tables Vol C Tables 4.2.6.8 and 6.1.1.4'
Al Al 0.0645 0.0514 'International Tables Vol C Tables 4.2.6.8 and 6.1.1.4'
N N 0.0061 0.0033 'International Tables Vol C Tables 4.2.6.8 and 6.1.1.4'

loop_
_geom_angle_atom_site_label_1
_geom_angle_atom_site_label_2
_geom_angle_atom_site_label_3
_geom_angle
N4 Al1 N1 98.9(2)
N4 Al1 C1 100.4(3)
N1 Al1 C1 116.5(2)
N4 Al1 N3 81.0(2)
N1 Al1 N3 120.5(2)
C1 Al1 N3 122.0(3)
N4 Al1 N2 159.9(2)
N1 Al1 N2 80.1(2)
C1 Al1 N2 97.9(2)
N3 Al1 N2 82.4(2)
C20 C1 Al1 124.6(5)
C20 C1 H1A 106.2
Al1 C1 H1A 106.2
C20 C1 H1B 106.2
Al1 C1 H1B 106.2
H1A C1 H1B 106.4
N1 C2 C3 130.5(5)
N1 C2 C7 110.1(5)
C3 C2 C7 119.3(5)
C4 C3 C2 118.5(6)
C4 C3 H3 120.8
C2 C3 H3 120.8
C3 C4 C5 121.4(6)
C3 C4 H4 119.3
C5 C4 H4 119.3
C6 C5 C4 121.2(6)
C6 C5 H5 119.4
C4 C5 H5 119.4
C5 C6 C7 119.0(6)
C5 C6 H6 120.5
C7 C6 H6 120.5
C6 C7 C8 134.1(6)
C6 C7 C2 120.5(6)
C8 C7 C2 105.4(5)
C9 C8 C7 107.3(5)
C9 C8 H8 126.3
C7 C8 H8 126.3
C8 C9 N1 111.9(5)
C8 C9 C10 132.1(6)
N1 C9 C10 115.5(5)
N2 C10 C9 117.0(6)
N2 C10 H10 121.5
C9 C10 H10 121.5
N4 C11 C12 129.2(6)
N4 C11 C16 109.4(6)
C12 C11 C16 121.3(6)
C13 C12 C11 118.7(7)
C13 C12 H12 120.6
C11 C12 H12 120.6
C12 C13 C14 121.4(8)
C12 C13 H13 119.3
C14 C13 H13 119.3
C15 C14 C13 120.8(8)
C15 C14 H14 119.6
C13 C14 H14 119.6
C14 C15 C16 120.1(7)
C14 C15 H15 119.9
C16 C15 H15 119.9
C17 C16 C15 135.7(7)
C17 C16 C11 106.8(6)
C15 C16 C11 117.5(7)
C18 C17 C16 105.6(6)
C18 C17 H17 127.2
C16 C17 H17 127.2
N4 C18 C17 112.2(6)
N4 C18 C19 114.7(6)
C17 C18 C19 132.1(7)
N3 C19 C18 116.9(6)
N3 C19 H19 121.6
C18 C19 H19 121.6
C1 C20 H20A 109.5
C1 C20 H20B 109.5
H20A C20 H20B 109.5
C1 C20 H20C 109.5
H20A C20 H20C 109.5
H20B C20 H20C 109.5
N2 C21 C22 110.1(5)
N2 C21 H21A 109.6
C22 C21 H21A 109.6
N2 C21 H21B 109.6
C22 C21 H21B 109.6
H21A C21 H21B 108.1
C23 C22 C25 108.8(6)
C23 C22 C21 111.7(5)
C25 C22 C21 108.5(6)
C23 C22 C24 111.3(6)
C25 C22 C24 107.4(6)
C21 C22 C24 109.0(5)
C22 C23 N3 114.7(5)
C22 C23 H23A 108.6
N3 C23 H23A 108.6
C22 C23 H23B 108.6
N3 C23 H23B 108.6
H23A C23 H23B 107.6
C22 C24 H24A 109.5
C22 C24 H24B 109.5
H24A C24 H24B 109.5
C22 C24 H24C 109.5
H24A C24 H24C 109.5
H24B C24 H24C 109.5
C22 C25 H25A 109.5
C22 C25 H25B 109.5
H25A C25 H25B 109.5
C22 C25 H25C 109.5
H25A C25 H25C 109.5
H25B C25 H25C 109.5
C2 N1 C9 105.2(4)
C2 N1 Al1 141.4(4)
C9 N1 Al1 113.4(4)
C10 N2 C21 119.7(5)
C10 N2 Al1 113.5(4)
C21 N2 Al1 126.3(4)
C19 N3 C23 117.6(5)
C19 N3 Al1 112.8(4)
C23 N3 Al1 128.7(4)
C11 N4 C18 105.9(5)
C11 N4 Al1 141.4(4)
C18 N4 Al1 112.7(4)

loop_
_geom_bond_atom_site_label_1
_geom_bond_atom_site_label_2
_geom_bond_distance
Al1 N4 1.943(5)
Al1 N1 1.952(5)
Al1 C1 1.967(6)
Al1 N3 2.016(5)
Al1 N2 2.058(5)
C1 C20 1.493(9)
C1 H1A 0.9700
C1 H1B 0.9700
C2 N1 1.376(7)
C2 C3 1.388(8)
C2 C7 1.426(8)
C3 C4 1.383(8)
C3 H3 0.9300
C4 C5 1.391(9)
C4 H4 0.9300
C5 C6 1.351(9)
C5 H5 0.9300
C6 C7 1.391(8)
C6 H6 0.9300
C7 C8 1.406(8)
C8 C9 1.362(8)
C8 H8 0.9300
C9 N1 1.381(7)
C9 C10 1.408(8)
C10 N2 1.267(7)
C10 H10 0.9300
C11 N4 1.359(7)
C11 C12 1.382(8)
C11 C16 1.427(8)
C12 C13 1.363(9)
C12 H12 0.9300
C13 C14 1.387(11)
C13 H13 0.9300
C14 C15 1.364(11)
C14 H14 0.9300
C15 C16 1.403(9)
C15 H15 0.9300
C16 C17 1.397(9)
C17 C18 1.376(8)
C17 H17 0.9300
C18 N4 1.374(7)
C18 C19 1.415(8)
C19 N3 1.283(7)
C19 H19 0.9300
C20 H20A 0.9600
C20 H20B 0.9600
C20 H20C 0.9600
C21 N2 1.445(7)
C21 C22 1.530(8)
C21 H21A 0.9700
C21 H21B 0.9700
C22 C23 1.488(9)
C22 C25 1.519(9)
C22 C24 1.533(9)
C23 N3 1.499(8)
C23 H23A 0.9700
C23 H23B 0.9700
C24 H24A 0.9600
C24 H24B 0.9600
C24 H24C 0.9600
C25 H25A 0.9600
C25 H25B 0.9600
C25 H25C 0.9600

loop_
_geom_torsion_atom_site_label_1
_geom_torsion_atom_site_label_2
_geom_torsion_atom_site_label_3
_geom_torsion_atom_site_label_4
_geom_torsion
N1 C2 C3 C4 -179.0(5)
C7 C2 C3 C4 2.5(8)
C2 C3 C4 C5 -0.8(9)
C3 C4 C5 C6 0.0(10)
C4 C5 C6 C7 -0.9(10)
C5 C6 C7 C8 179.4(6)
C5 C6 C7 C2 2.7(9)
N1 C2 C7 C6 177.8(5)
C3 C2 C7 C6 -3.5(8)
N1 C2 C7 C8 0.2(6)
C3 C2 C7 C8 178.9(5)
C6 C7 C8 C9 -177.0(7)
C2 C7 C8 C9 0.1(6)
C7 C8 C9 N1 -0.3(7)
C7 C8 C9 C10 172.0(6)
C8 C9 C10 N2 -173.3(6)
N1 C9 C10 N2 -1.2(8)
N4 C11 C12 C13 179.7(6)
C16 C11 C12 C13 -2.5(10)
C11 C12 C13 C14 -0.9(11)
C12 C13 C14 C15 2.6(12)
C13 C14 C15 C16 -0.9(12)
C14 C15 C16 C17 177.4(8)
C14 C15 C16 C11 -2.4(10)
N4 C11 C16 C17 2.4(7)
C12 C11 C16 C17 -175.7(6)
N4 C11 C16 C15 -177.7(5)
C12 C11 C16 C15 4.1(9)
C15 C16 C17 C18 178.7(7)
C11 C16 C17 C18 -1.5(7)
C16 C17 C18 N4 0.0(7)
C16 C17 C18 C19 167.5(7)
N4 C18 C19 N3 -1.5(9)
C17 C18 C19 N3 -168.7(7)
N2 C21 C22 C23 -64.1(7)
N2 C21 C22 C25 176.0(6)
N2 C21 C22 C24 59.4(7)
C25 C22 C23 N3 176.7(6)
C21 C22 C23 N3 57.0(7)
C24 C22 C23 N3 -65.1(8)
C3 C2 N1 C9 -178.9(6)
C7 C2 N1 C9 -0.3(6)
C3 C2 N1 Al1 2.3(10)
C7 C2 N1 Al1 -179.1(4)
C8 C9 N1 C2 0.4(6)
C10 C9 N1 C2 -173.3(5)
C8 C9 N1 Al1 179.6(4)
C10 C9 N1 Al1 5.9(6)
C9 C10 N2 C21 168.1(5)
C9 C10 N2 Al1 -3.8(7)
C22 C21 N2 C10 -105.9(6)
C22 C21 N2 Al1 64.9(7)
C18 C19 N3 C23 161.5(6)
C18 C19 N3 Al1 -8.9(8)
C22 C23 N3 C19 141.9(6)
C22 C23 N3 Al1 -49.4(8)
C12 C11 N4 C18 175.6(6)
C16 C11 N4 C18 -2.4(7)
C12 C11 N4 Al1 -3.9(11)
C16 C11 N4 Al1 178.1(5)
C17 C18 N4 C11 1.5(7)
C19 C18 N4 C11 -168.3(5)
C17 C18 N4 Al1 -178.9(4)
C19 C18 N4 Al1 11.4(7)
